data_7154507
loop_
_publ_author_name
'Feng, Chao'
'Wang, Hong'
'Xu, Liang'
'Li, Pengfei'

_publ_section_title
;
 N-B dative bond-induced [3.3.0] bicyclic boronate-tethered exo-selective
 intramolecular Diels-Alder reaction.
;
_journal_issue 26
_journal_name_full 'Organic &amp; biomolecular chemistry'
_journal_page_first 7136
_journal_page_last 7139
_journal_paper_doi 10.1039/c5ob00917k
_journal_volume 13
_journal_year 2015
_chemical_formula_sum 'C25 H30 B N O2'
_chemical_formula_weight 387.31
_chemical_name_systematic
; 
 ? 
;
_space_group_IT_number 4
_symmetry_cell_setting monoclinic
_symmetry_space_group_name_Hall 'P 2yb'
_symmetry_space_group_name_H-M 'P 1 21 1'
_atom_sites_solution_hydrogens geom
_atom_sites_solution_primary direct
_atom_sites_solution_secondary difmap
_audit_creation_method SHELXL-97
_audit_update_record
;
2015-04-09 deposited with the CCDC.
2015-05-20 downloaded from the CCDC.
;
_cell_angle_alpha 90.00
_cell_angle_beta 97.195(6)
_cell_angle_gamma 90.00
_cell_formula_units_Z 2
_cell_length_a 9.835(4)
_cell_length_b 10.412(4)
_cell_length_c 10.568(4)
_cell_measurement_temperature 296(2)
_cell_volume 1073.7(7)
_computing_structure_refinement 'SHELXL-97 (Sheldrick, 1997)'
_computing_structure_solution 'SHELXS-97 (Sheldrick, 1990)'
_diffrn_ambient_temperature 296(2)
_diffrn_measured_fraction_theta_full 0.984
_diffrn_measured_fraction_theta_max 0.984
_diffrn_radiation_monochromator graphite
_diffrn_radiation_source 'fine-focus sealed tube'
_diffrn_radiation_type MoK\a
_diffrn_radiation_wavelength 0.71073
_diffrn_reflns_av_R_equivalents 0.0361
_diffrn_reflns_av_sigmaI/netI 0.0771
_diffrn_reflns_limit_h_max 11
_diffrn_reflns_limit_h_min -11
_diffrn_reflns_limit_k_max 12
_diffrn_reflns_limit_k_min -11
_diffrn_reflns_limit_l_max 12
_diffrn_reflns_limit_l_min -10
_diffrn_reflns_number 6277
_diffrn_reflns_theta_full 24.66
_diffrn_reflns_theta_max 24.66
_diffrn_reflns_theta_min 1.94
_exptl_absorpt_coefficient_mu 0.074
_exptl_absorpt_correction_T_max 0.9975
_exptl_absorpt_correction_T_min 0.9877
_exptl_crystal_colour yellow
_exptl_crystal_density_diffrn 1.198
_exptl_crystal_density_method 'not measured'
_exptl_crystal_description block
_exptl_crystal_F_000 416
_exptl_crystal_size_max 0.17
_exptl_crystal_size_mid 0.15
_exptl_crystal_size_min 0.03
_refine_diff_density_max 0.187
_refine_diff_density_min -0.190
_refine_diff_density_rms 0.039
_refine_ls_abs_structure_details 'Flack H D (1983), Acta Cryst. A39, 876-881'
_refine_ls_abs_structure_Flack -1.5(16)
_refine_ls_extinction_method none
_refine_ls_goodness_of_fit_ref 1.041
_refine_ls_hydrogen_treatment mixed
_refine_ls_matrix_type full
_refine_ls_number_parameters 264
_refine_ls_number_reflns 3511
_refine_ls_number_restraints 1
_refine_ls_restrained_S_all 1.041
_refine_ls_R_factor_all 0.0909
_refine_ls_R_factor_gt 0.0537
_refine_ls_shift/su_max 0.000
_refine_ls_shift/su_mean 0.000
_refine_ls_structure_factor_coef Fsqd
_refine_ls_weighting_details 'calc w=1/[\s^2^(Fo^2^)+(0.0352P)^2^+0.0000P] where P=(Fo^2^+2Fc^2^)/3'
_refine_ls_weighting_scheme calc
_refine_ls_wR_factor_gt 0.0798
_refine_ls_wR_factor_ref 0.0903
_reflns_number_gt 2552
_reflns_number_total 3511
_reflns_threshold_expression >2sigma(I)
_cod_data_source_file c5ob00917k2.cif
_cod_data_source_block dys20141124_2_0m
_cod_depositor_comments 'Adding full bibliography for 7154507--7154508.cif.'
_cod_original_cell_volume 1073.8(7)
_cod_original_sg_symbol_H-M P2(1)
_cod_database_code 7154507

loop_
_symmetry_equiv_pos_as_xyz
'x, y, z'
'-x, y+1/2, -z'

loop_
_atom_site_label
_atom_site_type_symbol
_atom_site_fract_x
_atom_site_fract_y
_atom_site_fract_z
_atom_site_U_iso_or_equiv
_atom_site_adp_type
_atom_site_occupancy
_atom_site_symmetry_multiplicity
_atom_site_calc_flag
_atom_site_refinement_flags
B1 B 0.5108(3) 0.5154(3) 0.6661(3) 0.0260(8) Uani 1 1 d .
N1 N 0.4162(2) 0.6517(2) 0.6248(2) 0.0236(6) Uani 1 1 d .
O1 O 0.40260(17) 0.41936(18) 0.65544(18) 0.0301(5) Uani 1 1 d .
O2 O 0.60007(17) 0.51000(18) 0.56896(17) 0.0284(5) Uani 1 1 d .
C1 C 0.8916(3) 0.1779(3) 0.8204(3) 0.0443(9) Uani 1 1 d .
H1 H 0.9743 0.1437 0.8021 0.053 Uiso 1 1 calc R
C2 C 0.7899(3) 0.0974(3) 0.8516(3) 0.0452(9) Uani 1 1 d .
H2 H 0.8045 0.0093 0.8577 0.054 Uiso 1 1 calc R
C3 C 0.6669(3) 0.1490(3) 0.8735(3) 0.0412(9) Uani 1 1 d .
H3 H 0.5967 0.0952 0.8924 0.049 Uiso 1 1 calc R
C4 C 0.6462(3) 0.2796(3) 0.8676(3) 0.0356(8) Uani 1 1 d .
H4 H 0.5614 0.3122 0.8818 0.043 Uiso 1 1 calc R
C5 C 0.7481(3) 0.3642(3) 0.8410(3) 0.0257(7) Uani 1 1 d .
C6 C 0.8716(3) 0.3098(3) 0.8161(3) 0.0340(8) Uani 1 1 d .
H6 H 0.9419 0.3629 0.7963 0.041 Uiso 1 1 calc R
C7 C 0.7318(3) 0.5079(3) 0.8447(3) 0.0260(7) Uani 1 1 d .
H7 H 0.7888 0.5429 0.7833 0.031 Uiso 1 1 calc R
C8 C 0.7894(3) 0.5638(3) 0.9766(3) 0.0321(8) Uani 1 1 d .
H8 H 0.8893 0.5672 0.9794 0.039 Uiso 1 1 calc R
C9 C 0.7413(3) 0.6993(3) 0.9962(3) 0.0352(8) Uani 1 1 d .
H9 H 0.7795 0.7420 1.0694 0.042 Uiso 1 1 calc R
C10 C 0.6491(3) 0.7621(3) 0.9175(3) 0.0336(8) Uani 1 1 d .
H10 H 0.6211 0.8437 0.9390 0.040 Uiso 1 1 calc R
C11 C 0.5900(3) 0.7022(3) 0.7941(3) 0.0268(7) Uani 1 1 d .
H11 H 0.6517 0.7236 0.7313 0.032 Uiso 1 1 calc R
C12 C 0.5860(3) 0.5554(2) 0.8028(3) 0.0233(7) Uani 1 1 d .
H12 H 0.5278 0.5311 0.8677 0.028 Uiso 1 1 calc R
C13 C 0.7586(3) 0.4808(3) 1.0891(3) 0.0421(9) Uani 1 1 d .
H13A H 0.7969 0.5205 1.1676 0.063 Uiso 1 1 calc R
H13B H 0.7983 0.3972 1.0826 0.063 Uiso 1 1 calc R
H13C H 0.6612 0.4726 1.0878 0.063 Uiso 1 1 calc R
C14 C 0.4464(3) 0.7406(3) 0.7360(3) 0.0278(7) Uani 1 1 d .
H14A H 0.3811 0.7289 0.7966 0.033 Uiso 1 1 calc R
H14B H 0.4440 0.8295 0.7084 0.033 Uiso 1 1 calc R
C15 C 0.2718(3) 0.6028(3) 0.6009(3) 0.0296(8) Uani 1 1 d .
H15 H 0.2566 0.5767 0.5111 0.035 Uiso 1 1 calc R
C16 C 0.2798(3) 0.4799(3) 0.6792(3) 0.0335(8) Uani 1 1 d .
H16A H 0.2819 0.4992 0.7692 0.040 Uiso 1 1 calc R
H16B H 0.2015 0.4253 0.6528 0.040 Uiso 1 1 calc R
C17 C 0.4741(3) 0.6967(3) 0.5081(3) 0.0319(8) Uani 1 1 d .
H17A H 0.5410 0.7643 0.5291 0.038 Uiso 1 1 calc R
H17B H 0.4021 0.7288 0.4449 0.038 Uiso 1 1 calc R
C18 C 0.5420(3) 0.5774(3) 0.4582(3) 0.0322(8) Uani 1 1 d .
H18 H 0.4732 0.5239 0.4080 0.039 Uiso 1 1 calc R
C19 C 0.6544(3) 0.6130(3) 0.3796(3) 0.0442(9) Uani 1 1 d .
H19A H 0.7227 0.6629 0.4306 0.066 Uiso 1 1 calc R
H19B H 0.6164 0.6624 0.3070 0.066 Uiso 1 1 calc R
H19C H 0.6955 0.5363 0.3513 0.066 Uiso 1 1 calc R
C21 C 0.1614(3) 0.6997(3) 0.6192(3) 0.0277(7) Uani 1 1 d .
C22 C 0.0753(3) 0.6841(3) 0.7125(3) 0.0399(9) Uani 1 1 d .
H22 H 0.0875 0.6145 0.7678 0.048 Uiso 1 1 calc R
C23 C -0.0289(3) 0.7714(3) 0.7240(3) 0.0441(9) Uani 1 1 d .
H23 H -0.0861 0.7597 0.7867 0.053 Uiso 1 1 calc R
C24 C -0.0482(3) 0.8746(3) 0.6438(3) 0.0416(9) Uani 1 1 d .
H24 H -0.1187 0.9325 0.6513 0.050 Uiso 1 1 calc R
C25 C 0.0372(3) 0.8923(3) 0.5522(3) 0.0445(9) Uani 1 1 d .
H25 H 0.0256 0.9630 0.4981 0.053 Uiso 1 1 calc R
C26 C 0.1404(3) 0.8051(3) 0.5404(3) 0.0404(9) Uani 1 1 d .
H26 H 0.1973 0.8178 0.4776 0.048 Uiso 1 1 calc R

loop_
_atom_site_aniso_label
_atom_site_aniso_U_11
_atom_site_aniso_U_22
_atom_site_aniso_U_33
_atom_site_aniso_U_23
_atom_site_aniso_U_13
_atom_site_aniso_U_12
B1 0.0331(18) 0.0181(19) 0.028(2) 0.0035(17) 0.0076(16) 0.0069(16)
N1 0.0278(13) 0.0223(14) 0.0219(14) -0.0008(11) 0.0078(10) 0.0017(11)
O1 0.0323(11) 0.0188(12) 0.0395(13) -0.0028(10) 0.0054(10) -0.0007(10)
O2 0.0383(11) 0.0260(12) 0.0227(12) 0.0009(10) 0.0103(10) 0.0087(10)
C1 0.0412(19) 0.039(2) 0.054(2) -0.0007(18) 0.0082(16) 0.0177(17)
C2 0.052(2) 0.028(2) 0.056(3) 0.0045(18) 0.0070(19) 0.0108(17)
C3 0.047(2) 0.0220(19) 0.057(2) 0.0039(17) 0.0139(17) -0.0029(17)
C4 0.0383(18) 0.030(2) 0.040(2) 0.0012(17) 0.0114(16) 0.0036(16)
C5 0.0291(16) 0.0285(19) 0.0192(18) -0.0007(15) 0.0021(14) 0.0018(14)
C6 0.0298(18) 0.036(2) 0.038(2) 0.0013(16) 0.0110(15) 0.0058(15)
C7 0.0274(16) 0.0216(19) 0.031(2) -0.0014(15) 0.0108(14) -0.0005(14)
C8 0.0296(16) 0.040(2) 0.0274(19) -0.0059(16) 0.0068(14) -0.0005(15)
C9 0.0321(17) 0.039(2) 0.035(2) -0.0123(18) 0.0076(15) -0.0021(16)
C10 0.0310(17) 0.0290(19) 0.043(2) -0.0136(17) 0.0130(16) -0.0034(15)
C11 0.0277(16) 0.0228(17) 0.0323(19) -0.0045(15) 0.0135(14) 0.0007(14)
C12 0.0237(15) 0.0197(17) 0.0289(19) 0.0004(14) 0.0128(13) -0.0006(12)
C13 0.049(2) 0.050(2) 0.029(2) -0.0005(18) 0.0090(16) 0.0015(16)
C14 0.0335(17) 0.0203(17) 0.0323(19) -0.0041(15) 0.0148(14) 0.0014(13)
C15 0.0300(16) 0.0261(19) 0.0319(19) -0.0065(15) 0.0015(14) -0.0002(13)
C16 0.0318(17) 0.027(2) 0.042(2) 0.0010(16) 0.0056(15) -0.0006(14)
C17 0.0372(17) 0.0267(18) 0.0338(19) 0.0056(16) 0.0120(14) 0.0050(15)
C18 0.0440(19) 0.0316(19) 0.023(2) -0.0002(15) 0.0102(16) 0.0056(15)
C19 0.063(2) 0.037(2) 0.037(2) 0.0040(17) 0.0271(17) 0.0139(17)
C21 0.0264(15) 0.0269(18) 0.0292(19) -0.0040(16) 0.0009(14) 0.0007(14)
C22 0.0392(19) 0.030(2) 0.053(2) 0.0059(17) 0.0154(17) 0.0009(15)
C23 0.0307(17) 0.044(2) 0.060(2) 0.000(2) 0.0182(16) 0.0046(17)
C24 0.0276(18) 0.038(2) 0.058(2) -0.005(2) 0.0012(17) 0.0101(16)
C25 0.039(2) 0.047(2) 0.045(2) 0.0104(19) -0.0013(17) 0.0152(17)
C26 0.0356(19) 0.049(2) 0.037(2) 0.0077(19) 0.0070(16) 0.0113(17)

loop_
_atom_type_symbol
_atom_type_description
_atom_type_scat_dispersion_real
_atom_type_scat_dispersion_imag
_atom_type_scat_source
C C 0.0033 0.0016 'International Tables Vol C Tables 4.2.6.8 and 6.1.1.4'
H H 0.0000 0.0000 'International Tables Vol C Tables 4.2.6.8 and 6.1.1.4'
B B 0.0013 0.0007 'International Tables Vol C Tables 4.2.6.8 and 6.1.1.4'
N N 0.0061 0.0033 'International Tables Vol C Tables 4.2.6.8 and 6.1.1.4'
O O 0.0106 0.0060 'International Tables Vol C Tables 4.2.6.8 and 6.1.1.4'

loop_
_geom_angle_atom_site_label_1
_geom_angle_atom_site_label_2
_geom_angle_atom_site_label_3
_geom_angle
O2 B1 O1 115.2(3)
O2 B1 C12 113.8(2)
O1 B1 C12 120.1(2)
O2 B1 N1 102.2(2)
O1 B1 N1 100.4(2)
C12 B1 N1 100.9(2)
C14 N1 C17 113.3(2)
C14 N1 C15 115.6(2)
C17 N1 C15 114.7(2)
C14 N1 B1 105.2(2)
C17 N1 B1 102.55(19)
C15 N1 B1 103.4(2)
C16 O1 B1 108.2(2)
C18 O2 B1 110.6(2)
C2 C1 C6 120.4(3)
C3 C2 C1 119.0(3)
C2 C3 C4 120.6(3)
C3 C4 C5 122.0(3)
C4 C5 C6 116.6(3)
C4 C5 C7 122.9(3)
C6 C5 C7 120.5(3)
C1 C6 C5 121.4(3)
C5 C7 C12 114.4(2)
C5 C7 C8 111.6(2)
C12 C7 C8 111.3(2)
C9 C8 C13 108.9(2)
C9 C8 C7 112.8(2)
C13 C8 C7 113.6(2)
C10 C9 C8 125.3(3)
C9 C10 C11 120.2(3)
C10 C11 C14 118.8(2)
C10 C11 C12 111.9(2)
C14 C11 C12 104.9(2)
C7 C12 C11 108.1(2)
C7 C12 B1 119.3(2)
C11 C12 B1 102.7(2)
N1 C14 C11 103.7(2)
N1 C15 C21 115.6(2)
N1 C15 C16 102.2(2)
C21 C15 C16 118.7(2)
O1 C16 C15 105.4(2)
N1 C17 C18 104.9(2)
O2 C18 C19 109.2(2)
O2 C18 C17 105.3(2)
C19 C18 C17 111.7(2)
C26 C21 C22 117.6(3)
C26 C21 C15 120.7(3)
C22 C21 C15 121.7(3)
C23 C22 C21 120.6(3)
C24 C23 C22 120.5(3)
C23 C24 C25 119.6(3)
C24 C25 C26 119.9(3)
C21 C26 C25 121.8(3)

loop_
_geom_bond_atom_site_label_1
_geom_bond_atom_site_label_2
_geom_bond_distance
B1 O2 1.433(3)
B1 O1 1.454(4)
B1 C12 1.594(4)
B1 N1 1.723(4)
N1 C14 1.496(3)
N1 C17 1.497(3)
N1 C15 1.501(3)
O1 C16 1.413(3)
O2 C18 1.421(3)
C1 C2 1.376(4)
C1 C6 1.387(4)
C2 C3 1.370(4)
C3 C4 1.375(4)
C4 C5 1.390(4)
C5 C6 1.394(4)
C5 C7 1.505(4)
C7 C12 1.530(3)
C7 C8 1.551(4)
C8 C9 1.511(4)
C8 C13 1.531(4)
C9 C10 1.324(4)
C10 C11 1.496(4)
C11 C14 1.521(4)
C11 C12 1.532(4)
C15 C21 1.512(4)
C15 C16 1.521(4)
C17 C18 1.535(4)
C18 C19 1.509(4)
C21 C26 1.378(4)
C21 C22 1.388(4)
C22 C23 1.386(4)
C23 C24 1.367(4)
C24 C25 1.371(4)
C25 C26 1.379(4)
